data_7108728
loop_
_publ_author_name
'Bingjia Xu'
'Mingyuan Xie'
'Jiajun He'
'Bin Xu'
'Zhenguo Chi'
'Wenjing Tian'
'Long Jiang'
'Fuli Zhao'
'Siwei Liu'
'Yi Zhang'
'Zhizhan Xu'
'Jiarui Xu'

_publ_section_title
;
 An aggregation-induced emission luminophore with multi-stimuli single-
 and two-photon fluorescence switching and large two-photon absorption
 cross section
;
_journal_name_full Chem.Commun.
_journal_page_first 273
_journal_paper_doi 10.1039/c2cc36806d
_journal_volume 49
_journal_year 2013
_chemical_formula_sum 'C36 H27 N O'
_chemical_formula_weight 489.59
_chemical_name_systematic
;
?
;
_space_group_IT_number 14
_symmetry_cell_setting monoclinic
_symmetry_space_group_name_Hall '-P 2ybc'
_symmetry_space_group_name_H-M 'P 1 21/c 1'
_atom_sites_solution_hydrogens geom
_atom_sites_solution_primary direct
_atom_sites_solution_secondary difmap
_audit_creation_method SHELXL-97
_cell_angle_alpha 90.00
_cell_angle_beta 101.602(3)
_cell_angle_gamma 90.00
_cell_formula_units_Z 4
_cell_length_a 26.602(4)
_cell_length_b 5.8933(9)
_cell_length_c 17.336(3)
_cell_measurement_reflns_used 5819
_cell_measurement_temperature 110(2)
_cell_measurement_theta_max 27.00
_cell_measurement_theta_min 2.34
_cell_volume 2662.3(7)
_computing_cell_refinement 'Bruker SMART'
_computing_data_collection 'Bruker SMART'
_computing_data_reduction 'Bruker SAINT'
_computing_molecular_graphics 'Bruker SHELXTL'
_computing_publication_material 'Bruker SHELXTL'
_computing_structure_refinement 'SHELXL-97 (Sheldrick, 1997)'
_computing_structure_solution 'SHELXS-97 (Sheldrick, 1990)'
_diffrn_ambient_temperature 110(2)
_diffrn_measured_fraction_theta_full 0.972
_diffrn_measured_fraction_theta_max 0.972
_diffrn_measurement_device_type 'CCD area detector'
_diffrn_measurement_method 'phi and omega scans'
_diffrn_radiation_monochromator graphite
_diffrn_radiation_source 'fine-focus sealed tube'
_diffrn_radiation_type MoK\a
_diffrn_radiation_wavelength 0.71073
_diffrn_reflns_av_R_equivalents 0.0210
_diffrn_reflns_av_sigmaI/netI 0.0303
_diffrn_reflns_limit_h_max 33
_diffrn_reflns_limit_h_min -28
_diffrn_reflns_limit_k_max 7
_diffrn_reflns_limit_k_min -7
_diffrn_reflns_limit_l_max 22
_diffrn_reflns_limit_l_min -13
_diffrn_reflns_number 12855
_diffrn_reflns_theta_full 27.05
_diffrn_reflns_theta_max 27.05
_diffrn_reflns_theta_min 2.34
_exptl_absorpt_coefficient_mu 0.068
_exptl_absorpt_correction_T_max 0.9709
_exptl_absorpt_correction_T_min 0.9688
_exptl_absorpt_correction_type multi-scan
_exptl_absorpt_process_details SADABS
_exptl_crystal_colour light
_exptl_crystal_density_diffrn 1.221
_exptl_crystal_density_method 'not measured'
_exptl_crystal_description block
_exptl_crystal_F_000 1032
_exptl_crystal_size_max 0.44
_exptl_crystal_size_mid 0.42
_exptl_crystal_size_min 0.41
_refine_diff_density_max 0.250
_refine_diff_density_min -0.186
_refine_diff_density_rms 0.037
_refine_ls_extinction_method none
_refine_ls_goodness_of_fit_ref 1.027
_refine_ls_hydrogen_treatment constr
_refine_ls_matrix_type full
_refine_ls_number_parameters 344
_refine_ls_number_reflns 5693
_refine_ls_number_restraints 0
_refine_ls_restrained_S_all 1.031
_refine_ls_R_factor_all 0.0569
_refine_ls_R_factor_gt 0.0384
_refine_ls_shift/su_max 0.000
_refine_ls_shift/su_mean 0.000
_refine_ls_structure_factor_coef Fsqd
_refine_ls_weighting_details 'calc w=1/[\s^2^(Fo^2^)+(0.0377P)^2^+0.9144P] where P=(Fo^2^+2Fc^2^)/3'
_refine_ls_weighting_scheme calc
_refine_ls_wR_factor_gt 0.0899
_refine_ls_wR_factor_ref 0.0999
_reflns_number_gt 4285
_reflns_number_total 5693
_reflns_threshold_expression >2sigma(I)
_cod_data_source_file c2cc36806d.txt
_cod_data_source_block q1
_cod_original_sg_symbol_H-M P2(1)/c
_cod_database_code 7108728

loop_
_symmetry_equiv_pos_as_xyz
'x, y, z'
'-x, y+1/2, -z+1/2'
'-x, -y, -z'
'x, -y-1/2, z-1/2'

loop_
_atom_site_label
_atom_site_type_symbol
_atom_site_fract_x
_atom_site_fract_y
_atom_site_fract_z
_atom_site_U_iso_or_equiv
_atom_site_adp_type
_atom_site_occupancy
_atom_site_symmetry_multiplicity
_atom_site_calc_flag
_atom_site_refinement_flags
C1 C 1.05869(5) 0.5684(2) 1.19818(8) 0.0256(3) Uani 1 1 d .
C2 C 1.04272(5) 0.7332(2) 1.14174(8) 0.0285(3) Uani 1 1 d .
H2 H 1.0631 0.8643 1.1392 0.034 Uiso 1 1 calc R
C3 C 0.99632(5) 0.7041(2) 1.08873(8) 0.0275(3) Uani 1 1 d .
H3 H 0.9853 0.8178 1.0502 0.033 Uiso 1 1 calc R
C4 C 0.96561(5) 0.5137(2) 1.09053(7) 0.0242(3) Uani 1 1 d .
C5 C 0.98325(5) 0.3488(2) 1.14775(8) 0.0268(3) Uani 1 1 d .
H5 H 0.9634 0.2158 1.1499 0.032 Uiso 1 1 calc R
C6 C 1.02885(5) 0.3756(2) 1.20102(8) 0.0276(3) Uani 1 1 d .
H6 H 1.0399 0.2625 1.2397 0.033 Uiso 1 1 calc R
C7 C 0.91588(5) 0.4896(2) 1.03400(7) 0.0241(3) Uani 1 1 d U
C8 C 0.90437(5) 0.6670(2) 0.97579(8) 0.0265(3) Uani 1 1 d U
C9 C 0.88220(5) 0.3192(2) 1.03640(8) 0.0264(3) Uani 1 1 d .
H9 H 0.8932 0.2120 1.0773 0.032 Uiso 1 1 calc R
C10 C 0.83197(5) 0.2703(2) 0.98740(7) 0.0249(3) Uani 1 1 d .
C11 C 0.81119(5) 0.3705(2) 0.91470(8) 0.0293(3) Uani 1 1 d .
H11 H 0.8303 0.4823 0.8935 0.035 Uiso 1 1 calc R
C12 C 0.76311(5) 0.3083(2) 0.87345(8) 0.0287(3) Uani 1 1 d .
H12 H 0.7501 0.3765 0.8238 0.034 Uiso 1 1 calc R
C13 C 0.73326(5) 0.1484(2) 0.90277(7) 0.0243(3) Uani 1 1 d .
C14 C 0.75373(5) 0.0492(2) 0.97549(8) 0.0276(3) Uani 1 1 d .
H14 H 0.7341 -0.0586 0.9974 0.033 Uiso 1 1 calc R
C15 C 0.80218(5) 0.1063(2) 1.01571(8) 0.0275(3) Uani 1 1 d .
H15 H 0.8158 0.0322 1.0641 0.033 Uiso 1 1 calc R
C16 C 0.68034(5) 0.0931(2) 0.85983(7) 0.0241(3) Uani 1 1 d .
C17 C 0.64049(5) 0.1151(2) 0.90897(7) 0.0245(3) Uani 1 1 d .
C18 C 0.63785(5) 0.3121(2) 0.95251(8) 0.0294(3) Uani 1 1 d .
H18 H 0.6608 0.4338 0.9493 0.035 Uiso 1 1 calc R
C19 C 0.60213(5) 0.3324(3) 1.00042(8) 0.0338(3) Uani 1 1 d .
H19 H 0.6002 0.4687 1.0290 0.041 Uiso 1 1 calc R
C20 C 0.56921(6) 0.1543(3) 1.00671(8) 0.0356(4) Uani 1 1 d .
H20 H 0.5450 0.1676 1.0400 0.043 Uiso 1 1 calc R
C21 C 0.57171(6) -0.0429(3) 0.96440(8) 0.0340(3) Uani 1 1 d .
H21 H 0.5493 -0.1655 0.9688 0.041 Uiso 1 1 calc R
C22 C 0.60686(5) -0.0620(2) 0.91561(8) 0.0286(3) Uani 1 1 d .
H22 H 0.6081 -0.1975 0.8863 0.034 Uiso 1 1 calc R
C23 C 0.66932(5) 0.0299(2) 0.78327(7) 0.0244(3) Uani 1 1 d .
C24 C 0.70962(5) -0.0285(2) 0.73804(8) 0.0253(3) Uani 1 1 d .
C25 C 0.70528(5) 0.0458(3) 0.66039(8) 0.0301(3) Uani 1 1 d .
H25 H 0.6769 0.1376 0.6370 0.036 Uiso 1 1 calc R
C26 C 0.74180(6) -0.0125(3) 0.61697(8) 0.0344(3) Uani 1 1 d .
H26 H 0.7383 0.0397 0.5643 0.041 Uiso 1 1 calc R
C27 C 0.78317(6) -0.1460(3) 0.64996(9) 0.0342(3) Uani 1 1 d .
H27 H 0.8081 -0.1859 0.6201 0.041 Uiso 1 1 calc R
C28 C 0.78814(6) -0.2218(2) 0.72687(9) 0.0343(3) Uani 1 1 d .
H28 H 0.8166 -0.3136 0.7498 0.041 Uiso 1 1 calc R
C29 C 0.75172(5) -0.1637(2) 0.77027(8) 0.0297(3) Uani 1 1 d .
H29 H 0.7554 -0.2167 0.8229 0.036 Uiso 1 1 calc R
C30 C 0.61520(5) 0.0124(2) 0.73840(7) 0.0243(3) Uani 1 1 d .
C31 C 0.59858(5) -0.1809(2) 0.69423(8) 0.0278(3) Uani 1 1 d .
H31 H 0.6219 -0.3019 0.6922 0.033 Uiso 1 1 calc R
C32 C 0.54816(5) -0.1981(3) 0.65309(8) 0.0317(3) Uani 1 1 d .
H32 H 0.5371 -0.3317 0.6239 0.038 Uiso 1 1 calc R
C33 C 0.51411(5) -0.0218(3) 0.65446(8) 0.0320(3) Uani 1 1 d .
H33 H 0.4797 -0.0345 0.6264 0.038 Uiso 1 1 calc R
C34 C 0.53024(5) 0.1732(3) 0.69671(8) 0.0308(3) Uani 1 1 d .
H34 H 0.5071 0.2957 0.6971 0.037 Uiso 1 1 calc R
C35 C 0.58042(5) 0.1893(2) 0.73853(7) 0.0275(3) Uani 1 1 d .
H35 H 0.5913 0.3231 0.7677 0.033 Uiso 1 1 calc R
C36 C 1.13292(5) 0.7819(3) 1.25631(9) 0.0349(3) Uani 1 1 d .
H36A H 1.1418 0.8081 1.2049 0.052 Uiso 1 1 calc R
H36B H 1.1644 0.7670 1.2965 0.052 Uiso 1 1 calc R
H36C H 1.1127 0.9101 1.2694 0.052 Uiso 1 1 calc R
N1 N 0.89630(5) 0.8121(2) 0.93092(8) 0.0362(3) Uani 1 1 d U
O1 O 1.10342(4) 0.57796(17) 1.25354(6) 0.0322(2) Uani 1 1 d .

loop_
_atom_site_aniso_label
_atom_site_aniso_U_11
_atom_site_aniso_U_22
_atom_site_aniso_U_33
_atom_site_aniso_U_23
_atom_site_aniso_U_13
_atom_site_aniso_U_12
C1 0.0198(6) 0.0299(7) 0.0275(7) -0.0060(6) 0.0056(5) -0.0006(5)
C2 0.0283(7) 0.0277(7) 0.0304(7) -0.0029(6) 0.0080(6) -0.0073(6)
C3 0.0299(7) 0.0276(7) 0.0256(7) 0.0018(6) 0.0070(6) -0.0032(6)
C4 0.0231(6) 0.0269(7) 0.0236(6) -0.0028(5) 0.0072(5) -0.0014(5)
C5 0.0234(7) 0.0256(7) 0.0319(7) -0.0008(6) 0.0069(6) -0.0031(5)
C6 0.0257(7) 0.0279(7) 0.0291(7) 0.0007(6) 0.0052(6) 0.0003(6)
C7 0.0237(6) 0.0265(6) 0.0231(6) -0.0014(5) 0.0070(5) -0.0007(5)
C8 0.0232(6) 0.0272(6) 0.0291(6) -0.0023(5) 0.0050(5) -0.0033(5)
C9 0.0265(7) 0.0285(7) 0.0237(6) 0.0023(5) 0.0040(5) -0.0013(6)
C10 0.0244(7) 0.0253(7) 0.0246(6) -0.0009(5) 0.0038(5) -0.0007(5)
C11 0.0328(7) 0.0284(7) 0.0263(7) 0.0036(6) 0.0048(6) -0.0074(6)
C12 0.0347(8) 0.0262(7) 0.0226(6) 0.0041(5) -0.0004(6) -0.0029(6)
C13 0.0254(7) 0.0231(7) 0.0232(6) -0.0013(5) 0.0025(5) 0.0006(5)
C14 0.0273(7) 0.0282(7) 0.0267(7) 0.0045(6) 0.0042(6) -0.0051(6)
C15 0.0275(7) 0.0281(7) 0.0253(7) 0.0060(6) 0.0013(5) -0.0011(6)
C16 0.0253(7) 0.0206(6) 0.0251(6) 0.0019(5) 0.0021(5) -0.0007(5)
C17 0.0226(6) 0.0295(7) 0.0186(6) 0.0012(5) -0.0023(5) 0.0025(5)
C18 0.0250(7) 0.0322(7) 0.0269(7) -0.0025(6) -0.0043(6) 0.0017(6)
C19 0.0318(8) 0.0412(9) 0.0246(7) -0.0071(6) -0.0037(6) 0.0116(7)
C20 0.0280(7) 0.0551(10) 0.0238(7) 0.0037(7) 0.0053(6) 0.0098(7)
C21 0.0309(8) 0.0417(9) 0.0290(7) 0.0056(6) 0.0049(6) 0.0000(7)
C22 0.0296(7) 0.0309(7) 0.0237(6) 0.0008(6) 0.0013(6) 0.0006(6)
C23 0.0260(7) 0.0216(6) 0.0246(6) 0.0021(5) 0.0025(5) -0.0005(5)
C24 0.0251(7) 0.0238(7) 0.0257(6) -0.0027(5) 0.0021(5) -0.0038(5)
C25 0.0259(7) 0.0364(8) 0.0264(7) 0.0012(6) 0.0012(6) -0.0039(6)
C26 0.0346(8) 0.0424(9) 0.0261(7) -0.0024(6) 0.0057(6) -0.0112(7)
C27 0.0321(8) 0.0342(8) 0.0395(8) -0.0126(7) 0.0144(7) -0.0085(6)
C28 0.0318(8) 0.0266(7) 0.0444(8) -0.0046(6) 0.0075(7) 0.0030(6)
C29 0.0332(8) 0.0248(7) 0.0307(7) 0.0006(6) 0.0054(6) -0.0004(6)
C30 0.0263(7) 0.0283(7) 0.0181(6) 0.0026(5) 0.0041(5) -0.0035(5)
C31 0.0309(7) 0.0288(7) 0.0245(6) -0.0018(5) 0.0077(6) -0.0025(6)
C32 0.0338(8) 0.0371(8) 0.0242(7) -0.0058(6) 0.0059(6) -0.0118(6)
C33 0.0247(7) 0.0480(9) 0.0223(6) 0.0006(6) 0.0026(5) -0.0064(6)
C34 0.0294(7) 0.0387(8) 0.0238(7) 0.0043(6) 0.0042(6) 0.0035(6)
C35 0.0307(7) 0.0298(7) 0.0207(6) -0.0001(5) 0.0020(5) -0.0010(6)
C36 0.0260(7) 0.0377(8) 0.0394(8) -0.0066(7) 0.0025(6) -0.0072(6)
N1 0.0336(6) 0.0325(6) 0.0413(7) 0.0064(5) 0.0048(5) -0.0034(5)
O1 0.0243(5) 0.0325(6) 0.0373(5) -0.0028(4) 0.0003(4) -0.0040(4)

loop_
_atom_type_symbol
_atom_type_description
_atom_type_scat_dispersion_real
_atom_type_scat_dispersion_imag
_atom_type_scat_source
C C 0.0033 0.0016 'International Tables Vol C Tables 4.2.6.8 and 6.1.1.4'
H H 0.0000 0.0000 'International Tables Vol C Tables 4.2.6.8 and 6.1.1.4'
N N 0.0061 0.0033 'International Tables Vol C Tables 4.2.6.8 and 6.1.1.4'
O O 0.0106 0.0060 'International Tables Vol C Tables 4.2.6.8 and 6.1.1.4'

loop_
_geom_angle_atom_site_label_1
_geom_angle_atom_site_label_2
_geom_angle_atom_site_label_3
_geom_angle
O1 C1 C2 124.47(12)
O1 C1 C6 115.43(12)
C2 C1 C6 120.10(12)
C1 C2 C3 119.05(13)
C1 C2 H2 120.5
C3 C2 H2 120.5
C4 C3 C2 122.03(13)
C4 C3 H3 119.0
C2 C3 H3 119.0
C3 C4 C5 117.42(12)
C3 C4 C7 120.70(12)
C5 C4 C7 121.87(12)
C6 C5 C4 121.31(13)
C6 C5 H5 119.3
C4 C5 H5 119.3
C5 C6 C1 120.08(13)
C5 C6 H6 120.0
C1 C6 H6 120.0
C9 C7 C8 120.74(12)
C9 C7 C4 123.90(12)
C8 C7 C4 115.33(12)
N1 C8 C7 177.93(15)
C7 C9 C10 131.51(13)
C7 C9 H9 114.2
C10 C9 H9 114.2
C15 C10 C11 117.23(12)
C15 C10 C9 116.64(12)
C11 C10 C9 126.13(12)
C12 C11 C10 120.67(12)
C12 C11 H11 119.7
C10 C11 H11 119.7
C11 C12 C13 121.77(12)
C11 C12 H12 119.1
C13 C12 H12 119.1
C12 C13 C14 117.71(12)
C12 C13 C16 121.09(12)
C14 C13 C16 121.14(12)
C15 C14 C13 120.66(12)
C15 C14 H14 119.7
C13 C14 H14 119.7
C14 C15 C10 121.93(12)
C14 C15 H15 119.0
C10 C15 H15 119.0
C23 C16 C13 123.16(12)
C23 C16 C17 123.03(12)
C13 C16 C17 113.80(11)
C18 C17 C22 118.40(13)
C18 C17 C16 120.02(12)
C22 C17 C16 121.51(12)
C19 C18 C17 120.75(14)
C19 C18 H18 119.6
C17 C18 H18 119.6
C20 C19 C18 120.11(14)
C20 C19 H19 119.9
C18 C19 H19 119.9
C21 C20 C19 119.75(14)
C21 C20 H20 120.1
C19 C20 H20 120.1
C20 C21 C22 120.16(14)
C20 C21 H21 119.9
C22 C21 H21 119.9
C21 C22 C17 120.81(14)
C21 C22 H22 119.6
C17 C22 H22 119.6
C16 C23 C24 122.88(12)
C16 C23 C30 121.68(12)
C24 C23 C30 115.44(11)
C29 C24 C25 117.92(13)
C29 C24 C23 121.68(12)
C25 C24 C23 120.36(12)
C26 C25 C24 120.92(14)
C26 C25 H25 119.5
C24 C25 H25 119.5
C27 C26 C25 120.24(14)
C27 C26 H26 119.9
C25 C26 H26 119.9
C26 C27 C28 119.73(14)
C26 C27 H27 120.1
C28 C27 H27 120.1
C29 C28 C27 120.09(14)
C29 C28 H28 120.0
C27 C28 H28 120.0
C28 C29 C24 121.10(13)
C28 C29 H29 119.5
C24 C29 H29 119.5
C31 C30 C35 118.35(12)
C31 C30 C23 120.51(12)
C35 C30 C23 121.13(12)
C32 C31 C30 120.52(13)
C32 C31 H31 119.7
C30 C31 H31 119.7
C33 C32 C31 120.31(13)
C33 C32 H32 119.8
C31 C32 H32 119.8
C32 C33 C34 119.94(13)
C32 C33 H33 120.0
C34 C33 H33 120.0
C33 C34 C35 119.75(14)
C33 C34 H34 120.1
C35 C34 H34 120.1
C34 C35 C30 121.12(13)
C34 C35 H35 119.4
C30 C35 H35 119.4
O1 C36 H36A 109.5
O1 C36 H36B 109.5
H36A C36 H36B 109.5
O1 C36 H36C 109.5
H36A C36 H36C 109.5
H36B C36 H36C 109.5
C1 O1 C36 116.80(11)

loop_
_geom_bond_atom_site_label_1
_geom_bond_atom_site_label_2
_geom_bond_distance
C1 O1 1.3714(15)
C1 C2 1.3835(19)
C1 C6 1.3924(19)
C2 C3 1.3931(19)
C2 H2 0.9500
C3 C4 1.3924(19)
C3 H3 0.9500
C4 C5 1.4004(19)
C4 C7 1.4863(18)
C5 C6 1.3779(18)
C5 H5 0.9500
C6 H6 0.9500
C7 C9 1.3524(19)
C7 C8 1.4425(19)
C8 N1 1.1465(18)
C9 C10 1.4606(18)
C9 H9 0.9500
C10 C15 1.3999(19)
C10 C11 1.4008(18)
C11 C12 1.3832(19)
C11 H11 0.9500
C12 C13 1.3927(19)
C12 H12 0.9500
C13 C14 1.3967(18)
C13 C16 1.4901(18)
C14 C15 1.3781(18)
C14 H14 0.9500
C15 H15 0.9500
C16 C23 1.3527(18)
C16 C17 1.4933(18)
C17 C18 1.3940(19)
C17 C22 1.3946(19)
C18 C19 1.387(2)
C18 H18 0.9500
C19 C20 1.385(2)
C19 H19 0.9500
C20 C21 1.383(2)
C20 H20 0.9500
C21 C22 1.386(2)
C21 H21 0.9500
C22 H22 0.9500
C23 C24 1.4902(19)
C23 C30 1.4961(18)
C24 C29 1.3962(19)
C24 C25 1.3982(18)
C25 C26 1.387(2)
C25 H25 0.9500
C26 C27 1.380(2)
C26 H26 0.9500
C27 C28 1.387(2)
C27 H27 0.9500
C28 C29 1.384(2)
C28 H28 0.9500
C29 H29 0.9500
C30 C31 1.3941(19)
C30 C35 1.3941(19)
C31 C32 1.3903(19)
C31 H31 0.9500
C32 C33 1.382(2)
C32 H32 0.9500
C33 C34 1.384(2)
C33 H33 0.9500
C34 C35 1.3883(19)
C34 H34 0.9500
C35 H35 0.9500
C36 O1 1.4307(17)
C36 H36A 0.9800
C36 H36B 0.9800
C36 H36C 0.9800

loop_
_geom_torsion_atom_site_label_1
_geom_torsion_atom_site_label_2
_geom_torsion_atom_site_label_3
_geom_torsion_atom_site_label_4
_geom_torsion
O1 C1 C2 C3 -179.86(12)
C6 C1 C2 C3 0.7(2)
C1 C2 C3 C4 -0.3(2)
C2 C3 C4 C5 -0.5(2)
C2 C3 C4 C7 178.95(12)
C3 C4 C5 C6 1.0(2)
C7 C4 C5 C6 -178.45(12)
C4 C5 C6 C1 -0.7(2)
O1 C1 C6 C5 -179.71(12)
C2 C1 C6 C5 -0.2(2)
C3 C4 C7 C9 -174.36(13)
C5 C4 C7 C9 5.1(2)
C3 C4 C7 C8 3.95(18)
C5 C4 C7 C8 -176.62(12)
C9 C7 C8 N1 160(5)
C4 C7 C8 N1 -18(5)
C8 C7 C9 C10 0.7(2)
C4 C7 C9 C10 178.97(13)
C7 C9 C10 C15 -166.87(14)
C7 C9 C10 C11 13.7(2)
C15 C10 C11 C12 0.1(2)
C9 C10 C11 C12 179.50(13)
C10 C11 C12 C13 1.2(2)
C11 C12 C13 C14 -0.8(2)
C11 C12 C13 C16 176.42(13)
C12 C13 C14 C15 -1.0(2)
C16 C13 C14 C15 -178.21(13)
C13 C14 C15 C10 2.4(2)
C11 C10 C15 C14 -1.9(2)
C9 C10 C15 C14 178.63(13)
C12 C13 C16 C23 53.40(19)
C14 C13 C16 C23 -129.51(15)
C12 C13 C16 C17 -126.25(13)
C14 C13 C16 C17 50.84(17)
C23 C16 C17 C18 -129.65(14)
C13 C16 C17 C18 50.00(16)
C23 C16 C17 C22 53.41(18)
C13 C16 C17 C22 -126.94(13)
C22 C17 C18 C19 -0.89(19)
C16 C17 C18 C19 -177.92(12)
C17 C18 C19 C20 1.3(2)
C18 C19 C20 C21 -0.7(2)
C19 C20 C21 C22 -0.3(2)
C20 C21 C22 C17 0.7(2)
C18 C17 C22 C21 -0.10(19)
C16 C17 C22 C21 176.89(12)
C13 C16 C23 C24 10.6(2)
C17 C16 C23 C24 -169.73(12)
C13 C16 C23 C30 -169.84(12)
C17 C16 C23 C30 9.8(2)
C16 C23 C24 C29 43.45(19)
C30 C23 C24 C29 -136.09(13)
C16 C23 C24 C25 -138.62(14)
C30 C23 C24 C25 41.84(17)
C29 C24 C25 C26 -0.2(2)
C23 C24 C25 C26 -178.24(13)
C24 C25 C26 C27 0.1(2)
C25 C26 C27 C28 0.0(2)
C26 C27 C28 C29 0.0(2)
C27 C28 C29 C24 -0.1(2)
C25 C24 C29 C28 0.2(2)
C23 C24 C29 C28 178.22(13)
C16 C23 C30 C31 -130.85(14)
C24 C23 C30 C31 48.70(17)
C16 C23 C30 C35 50.22(18)
C24 C23 C30 C35 -130.23(13)
C35 C30 C31 C32 -1.62(19)
C23 C30 C31 C32 179.42(12)
C30 C31 C32 C33 1.1(2)
C31 C32 C33 C34 0.2(2)
C32 C33 C34 C35 -1.0(2)
C33 C34 C35 C30 0.4(2)
C31 C30 C35 C34 0.86(19)
C23 C30 C35 C34 179.82(12)
C2 C1 O1 C36 5.36(19)
C6 C1 O1 C36 -175.13(12)
